data_1560684
loop_
_publ_author_name
'Weil, Matthias'
'Kremer, Reinhard K.'

_publ_section_title
;
 Crystal growth and crystal structures of six novel phases in the
 Mn/As/O/Cl(Br) system, as well as magnetic properties of \a -Mn 3 (AsO 4
 ) 2
;
_journal_name_full 'Journal of Solid State Chemistry'
_journal_page_first 115
_journal_page_last 126
_journal_paper_doi 10.1016/j.jssc.2016.09.027
_journal_volume 245
_journal_year 2017
_chemical_formula_sum 'As7 Cl Mn11 O28'
_chemical_formula_weight 1612.23
_space_group_IT_number 62
_space_group_name_Hall '-P 2ac 2n'
_space_group_name_H-M_alt 'P n m a'
_symmetry_cell_setting orthorhombic
_symmetry_space_group_name_Hall '-P 2ac 2n'
_symmetry_space_group_name_H-M 'P n m a'
_atom_sites_solution_primary direct
_atom_sites_solution_secondary difmap
_cell_angle_alpha 90.00
_cell_angle_beta 90.00
_cell_angle_gamma 90.00
_cell_formula_units_Z 4
_cell_length_a 8.5552(7)
_cell_length_b 32.5091(12)
_cell_length_c 9.0410(7)
_cell_measurement_reflns_used 7586
_cell_measurement_temperature 293(2)
_cell_measurement_theta_max 30.972
_cell_measurement_theta_min 2.339
_cell_volume 2514.5(3)
_computing_cell_refinement 'SAINT (Bruker, 2004)'
_computing_data_collection 'SMART (Bruker, 2004)'
_computing_data_reduction 'SAINT (Bruker, 2004)'
_computing_molecular_graphics 'ATOMS (Dowty, 2006)'
_computing_publication_material 'SHELXL-97 (Sheldrick, 2008)'
_computing_structure_refinement 'SHELXL-97 (Sheldrick, 2008)'
_computing_structure_solution 'SHELXS-97 (Sheldrick, 2008)'
_diffrn_ambient_temperature 293(2)
_diffrn_measured_fraction_theta_full 0.997
_diffrn_measured_fraction_theta_max 0.997
_diffrn_measurement_device_type 'Siemens SMART CCD'
_diffrn_measurement_method \w-scans
_diffrn_radiation_monochromator graphite
_diffrn_radiation_source 'fine-focus sealed tube'
_diffrn_radiation_type MoK\a
_diffrn_radiation_wavelength 0.71073
_diffrn_reflns_av_R_equivalents 0.0354
_diffrn_reflns_av_sigmaI/netI 0.0198
_diffrn_reflns_limit_h_max 12
_diffrn_reflns_limit_h_min -12
_diffrn_reflns_limit_k_max 46
_diffrn_reflns_limit_k_min -46
_diffrn_reflns_limit_l_max 12
_diffrn_reflns_limit_l_min -12
_diffrn_reflns_number 32002
_diffrn_reflns_theta_full 30.51
_diffrn_reflns_theta_max 30.51
_diffrn_reflns_theta_min 2.34
_diffrn_standards_interval_count .
_diffrn_standards_interval_time .
_diffrn_standards_number 0
_exptl_absorpt_coefficient_mu 14.690
_exptl_absorpt_correction_T_max 0.6670
_exptl_absorpt_correction_T_min 0.1571
_exptl_absorpt_correction_type multi-scan
_exptl_absorpt_process_details
;
SADABS (Bruker, 2004)
;
_exptl_crystal_colour 'light pink'
_exptl_crystal_density_diffrn 4.259
_exptl_crystal_density_method 'not measured'
_exptl_crystal_description plate
_exptl_crystal_F_000 2988
_exptl_crystal_size_max 0.20
_exptl_crystal_size_mid 0.15
_exptl_crystal_size_min 0.03
_refine_diff_density_max 1.267
_refine_diff_density_min -1.714
_refine_diff_density_rms 0.140
_refine_ls_extinction_coef 0.00087(5)
_refine_ls_extinction_expression Fc^*^=kFc[1+0.001xFc^2^\l^3^/sin(2\q)]^-1/4^
_refine_ls_extinction_method SHELXL
_refine_ls_goodness_of_fit_ref 1.065
_refine_ls_matrix_type full
_refine_ls_number_parameters 224
_refine_ls_number_reflns 3892
_refine_ls_number_restraints 0
_refine_ls_restrained_S_all 1.065
_refine_ls_R_factor_all 0.0239
_refine_ls_R_factor_gt 0.0216
_refine_ls_shift/su_max 0.002
_refine_ls_shift/su_mean 0.000
_refine_ls_structure_factor_coef Fsqd
_refine_ls_weighting_details 'calc w=1/[\s^2^(Fo^2^)+(0.0210P)^2^+6.9222P] where P=(Fo^2^+2Fc^2^)/3'
_refine_ls_weighting_scheme calc
_refine_ls_wR_factor_gt 0.0506
_refine_ls_wR_factor_ref 0.0517
_reflns_number_gt 3617
_reflns_number_total 3892
_reflns_threshold_expression >2sigma(I)
_cod_data_source_file JSSC-2017-245-115.CIF
_cod_data_source_block Mn11As7O28Cl
_cod_database_code 1560684

loop_
_symmetry_equiv_pos_as_xyz
'x, y, z'
'-x+1/2, -y, z+1/2'
'-x, y+1/2, -z'
'x+1/2, -y+1/2, -z+1/2'
'-x, -y, -z'
'x-1/2, y, -z-1/2'
'x, -y-1/2, z'
'-x-1/2, y-1/2, z-1/2'

loop_
_atom_site_label
_atom_site_type_symbol
_atom_site_fract_x
_atom_site_fract_y
_atom_site_fract_z
_atom_site_U_iso_or_equiv
_atom_site_adp_type
_atom_site_occupancy
_atom_site_symmetry_multiplicity
_atom_site_calc_flag
_atom_site_refinement_flags
_atom_site_disorder_assembly
_atom_site_disorder_group
As1 As 0.08404(3) 0.477936(7) 0.30134(3) 0.00893(6) Uani 1 1 d . . .
As2 As 0.13447(4) 0.2500 0.68216(4) 0.01069(7) Uani 1 2 d S . .
As3 As 0.21782(3) 0.346997(7) 0.18358(3) 0.01184(6) Uani 1 1 d . . .
As4 As -0.02708(3) 0.386827(8) 0.78641(3) 0.01121(6) Uani 1 1 d . . .
Mn1 Mn 0.28066(7) 0.2500 1.03795(6) 0.01333(11) Uani 1 2 d S . .
Mn2 Mn 0.28122(5) 0.436393(12) 0.00202(4) 0.01130(8) Uani 1 1 d . . .
Mn3 Mn 0.39202(5) 0.409880(12) 0.38540(4) 0.01310(8) Uani 1 1 d . . .
Mn4 Mn 0.17225(5) 0.452146(12) 0.64652(4) 0.01398(8) Uani 1 1 d . . .
Mn5 Mn 0.03430(6) 0.332719(16) 0.53031(5) 0.02396(11) Uani 1 1 d . . .
Mn6 Mn 0.43506(7) 0.305647(15) 0.52325(6) 0.03264(14) Uani 1 1 d . . .
O1 O 0.1954(2) 0.45006(6) 0.4171(2) 0.0158(4) Uani 1 1 d . . .
O2 O 0.3214(2) 0.31246(6) 0.0825(2) 0.0169(4) Uani 1 1 d . . .
O3 O 0.0401(2) 0.35314(6) 0.1054(2) 0.0162(4) Uani 1 1 d . . .
O4 O 0.1497(2) 0.52662(5) 0.2912(2) 0.0163(4) Uani 1 1 d . . .
O5 O 0.1135(2) 0.41902(6) 0.8442(2) 0.0165(4) Uani 1 1 d . . .
O6 O -0.1828(2) 0.39568(6) 0.8959(2) 0.0140(3) Uani 1 1 d . . .
O7 O -0.0985(2) 0.48253(5) 0.3718(2) 0.0129(3) Uani 1 1 d . . .
O8 O 0.3176(2) 0.39180(6) 0.1748(2) 0.0147(3) Uani 1 1 d . . .
O9 O 0.0716(2) 0.45425(6) 0.13582(19) 0.0131(3) Uani 1 1 d . . .
O10 O 0.1042(3) 0.2500 0.8673(3) 0.0185(5) Uani 1 2 d S . .
O11 O -0.0426(2) 0.39602(6) 0.6020(2) 0.0171(4) Uani 1 1 d . . .
O12 O 0.0150(3) 0.33659(6) 0.7865(2) 0.0237(4) Uani 1 1 d . . .
O13 O 0.2058(3) 0.33453(7) 0.3630(2) 0.0216(4) Uani 1 1 d . . .
O14 O 0.2247(3) 0.29168(6) 0.6196(3) 0.0346(6) Uani 1 1 d . . .
O15 O -0.0383(5) 0.26164(12) 0.6013(5) 0.0209(9) Uani 0.50 1 d P . .
Cl Cl 0.49705(12) 0.2500 0.32724(10) 0.01863(17) Uani 1 2 d S . .

loop_
_atom_site_aniso_label
_atom_site_aniso_U_11
_atom_site_aniso_U_22
_atom_site_aniso_U_33
_atom_site_aniso_U_23
_atom_site_aniso_U_13
_atom_site_aniso_U_12
As1 0.00928(11) 0.00896(11) 0.00854(11) -0.00016(8) 0.00017(8) 0.00141(8)
As2 0.01022(15) 0.01268(15) 0.00918(15) 0.000 -0.00008(12) 0.000
As3 0.01424(12) 0.00995(11) 0.01134(11) -0.00192(8) -0.00269(9) 0.00236(9)
As4 0.00969(12) 0.01406(12) 0.00987(11) -0.00292(8) 0.00013(8) 0.00164(9)
Mn1 0.0125(2) 0.0116(2) 0.0159(2) 0.000 0.0027(2) 0.000
Mn2 0.01022(17) 0.01374(16) 0.00994(16) -0.00124(12) -0.00069(13) -0.00018(13)
Mn3 0.01342(18) 0.01514(17) 0.01074(16) -0.00026(13) 0.00006(13) 0.00323(14)
Mn4 0.0189(2) 0.01262(17) 0.01038(16) -0.00027(13) -0.00219(14) 0.00301(14)
Mn5 0.0226(2) 0.0354(3) 0.01389(19) -0.00649(17) -0.00120(16) 0.01494(19)
Mn6 0.0409(3) 0.0183(2) 0.0387(3) -0.01233(19) 0.0289(2) -0.0144(2)
O1 0.0196(9) 0.0174(8) 0.0103(8) 0.0012(6) -0.0026(7) 0.0086(7)
O2 0.0198(9) 0.0123(8) 0.0186(9) -0.0050(7) -0.0030(8) 0.0038(7)
O3 0.0127(8) 0.0152(8) 0.0206(9) 0.0004(7) -0.0023(7) 0.0022(7)
O4 0.0237(10) 0.0097(8) 0.0155(8) -0.0007(6) 0.0041(7) -0.0042(7)
O5 0.0150(9) 0.0212(9) 0.0132(8) -0.0024(7) -0.0025(7) -0.0040(7)
O6 0.0116(8) 0.0178(8) 0.0127(8) -0.0016(7) 0.0022(7) 0.0036(7)
O7 0.0099(8) 0.0139(8) 0.0148(8) 0.0002(6) 0.0031(6) 0.0018(6)
O8 0.0191(9) 0.0105(8) 0.0145(8) 0.0005(6) -0.0030(7) -0.0011(7)
O9 0.0127(8) 0.0167(8) 0.0099(7) -0.0049(6) -0.0001(6) 0.0012(6)
O10 0.0134(13) 0.0329(15) 0.0091(11) 0.000 0.0003(9) 0.000
O11 0.0151(9) 0.0276(10) 0.0087(8) -0.0024(7) -0.0011(7) 0.0071(8)
O12 0.0281(11) 0.0175(9) 0.0255(10) -0.0073(8) 0.0000(9) 0.0087(8)
O13 0.0258(11) 0.0279(10) 0.0113(8) 0.0025(8) -0.0010(8) 0.0014(9)
O14 0.0425(14) 0.0121(9) 0.0491(15) 0.0071(9) 0.0334(12) 0.0016(9)
O15 0.0158(17) 0.027(2) 0.0205(18) -0.0024(13) -0.0075(14) 0.0036(13)
Cl 0.0236(4) 0.0176(4) 0.0147(4) 0.000 -0.0024(3) 0.000

loop_
_atom_type_symbol
_atom_type_description
_atom_type_scat_dispersion_real
_atom_type_scat_dispersion_imag
_atom_type_scat_source
O O 0.0106 0.0060 'International Tables Vol C Tables 4.2.6.8 and 6.1.1.4'
Mn Mn 0.3368 0.7283 'International Tables Vol C Tables 4.2.6.8 and 6.1.1.4'
As As 0.0499 2.0058 'International Tables Vol C Tables 4.2.6.8 and 6.1.1.4'
Cl Cl 0.1484 0.1585 'International Tables Vol C Tables 4.2.6.8 and 6.1.1.4'

loop_
_geom_angle_atom_site_label_1
_geom_angle_atom_site_label_2
_geom_angle_atom_site_label_3
_geom_angle
_geom_angle_site_symmetry_1
_geom_angle_site_symmetry_3
O1 As1 O4 110.59(10) . .
O1 As1 O9 110.01(9) . .
O4 As1 O9 113.74(9) . .
O1 As1 O7 109.66(9) . .
O4 As1 O7 104.22(9) . .
O9 As1 O7 108.41(9) . .
O14 As2 O14 109.54(15) . 7_565
O14 As2 O15 116.22(17) . 7_565
O14 As2 O15 94.39(17) 7_565 7_565
O14 As2 O15 94.39(17) . .
O14 As2 O15 116.22(17) 7_565 .
O15 As2 O15 25.8(3) 7_565 .
O14 As2 O10 114.09(10) . .
O14 As2 O10 114.09(10) 7_565 .
O15 As2 O10 107.04(17) 7_565 .
O15 As2 O10 107.04(17) . .
O13 As3 O3 112.25(10) . .
O13 As3 O8 106.56(10) . .
O3 As3 O8 109.46(9) . .
O13 As3 O2 113.18(10) . .
O3 As3 O2 108.82(9) . .
O8 As3 O2 106.33(10) . .
O12 As4 O5 117.04(11) . .
O12 As4 O6 109.68(10) . .
O5 As4 O6 106.09(9) . .
O12 As4 O11 100.89(10) . .
O5 As4 O11 104.59(10) . .
O6 As4 O11 119.02(9) . .
O15 Mn1 O15 21.5(2) 4_556 6_657
O15 Mn1 O2 99.93(12) 4_556 1_556
O15 Mn1 O2 79.18(12) 6_657 1_556
O15 Mn1 O2 79.18(12) 4_556 7_566
O15 Mn1 O2 99.93(12) 6_657 7_566
O2 Mn1 O2 150.62(11) 1_556 7_566
O15 Mn1 O10 95.18(14) 4_556 .
O15 Mn1 O10 95.18(14) 6_657 .
O2 Mn1 O10 104.66(6) 1_556 .
O2 Mn1 O10 104.66(6) 7_566 .
O15 Mn1 Cl 163.62(12) 4_556 6_557
O15 Mn1 Cl 163.62(12) 6_657 6_557
O2 Mn1 Cl 93.57(6) 1_556 6_557
O2 Mn1 Cl 93.57(6) 7_566 6_557
O10 Mn1 Cl 72.29(8) . 6_557
O5 Mn2 O7 151.17(7) 1_554 6_656
O5 Mn2 O8 114.22(8) 1_554 .
O7 Mn2 O8 90.88(7) 6_656 .
O5 Mn2 O11 90.98(8) 1_554 6_656
O7 Mn2 O11 108.32(7) 6_656 6_656
O8 Mn2 O11 79.06(7) . 6_656
O5 Mn2 O9 83.67(7) 1_554 .
O7 Mn2 O9 85.15(7) 6_656 .
O8 Mn2 O9 84.17(7) . .
O11 Mn2 O9 158.49(7) 6_656 .
O5 Mn2 O4 75.91(7) 1_554 2_564
O7 Mn2 O4 87.29(7) 6_656 2_564
O8 Mn2 O4 154.71(8) . 2_564
O11 Mn2 O4 77.61(7) 6_656 2_564
O9 Mn2 O4 120.74(7) . 2_564
O8 Mn3 O9 109.27(7) . 6_656
O8 Mn3 O6 133.86(8) . 6_657
O9 Mn3 O6 116.76(7) 6_656 6_657
O8 Mn3 O1 93.10(7) . .
O9 Mn3 O1 99.56(7) 6_656 .
O6 Mn3 O1 76.86(7) 6_657 .
O8 Mn3 O3 88.55(7) . 6_656
O9 Mn3 O3 98.86(7) 6_656 6_656
O6 Mn3 O3 87.52(7) 6_657 6_656
O1 Mn3 O3 159.82(8) . 6_656
O1 Mn4 O4 123.74(8) . 2_565
O1 Mn4 O5 146.56(8) . .
O4 Mn4 O5 79.50(7) 2_565 .
O1 Mn4 O7 89.09(7) . 5_566
O4 Mn4 O7 86.49(7) 2_565 5_566
O5 Mn4 O7 118.37(7) . 5_566
O1 Mn4 O6 75.58(7) . 6_657
O4 Mn4 O6 88.56(7) 2_565 6_657
O5 Mn4 O6 82.05(7) . 6_657
O7 Mn4 O6 157.57(7) 5_566 6_657
O13 Mn5 O2 104.67(8) . 6_556
O13 Mn5 O14 76.76(8) . .
O2 Mn5 O14 126.14(8) 6_556 .
O13 Mn5 O11 112.56(8) . .
O2 Mn5 O11 99.54(7) 6_556 .
O14 Mn5 O11 130.37(9) . .
O13 Mn5 O12 139.70(9) . .
O2 Mn5 O12 114.90(8) 6_556 .
O14 Mn5 O12 74.14(8) . .
O11 Mn5 O12 69.13(7) . .
O13 Mn5 O15 112.74(11) . .
O2 Mn5 O15 68.37(10) 6_556 .
O14 Mn5 O15 62.38(11) . .
O11 Mn5 O15 134.70(11) . .
O12 Mn5 O15 76.97(11) . .
O14 Mn6 O12 92.51(10) . 6_657
O14 Mn6 O3 139.67(9) . 6_656
O12 Mn6 O3 87.86(8) 6_657 6_656
O14 Mn6 O10 100.27(9) . 6_657
O12 Mn6 O10 80.54(8) 6_657 6_657
O3 Mn6 O10 119.49(8) 6_656 6_657
O14 Mn6 Cl 108.42(7) . .
O12 Mn6 Cl 145.75(7) 6_657 .
O3 Mn6 Cl 92.66(6) 6_656 .
O10 Mn6 Cl 69.47(6) 6_657 .
As1 O1 Mn4 123.23(10) . .
As1 O1 Mn3 133.51(10) . .
Mn4 O1 Mn3 103.13(8) . .
As3 O2 Mn1 131.03(12) . 1_554
As3 O2 Mn5 119.09(10) . 6_656
Mn1 O2 Mn5 109.87(9) 1_554 6_656
As3 O3 Mn6 121.50(10) . 6_556
As3 O3 Mn3 126.24(10) . 6_556
Mn6 O3 Mn3 112.23(9) 6_556 6_556
As1 O4 Mn4 125.38(10) . 2_564
As1 O4 Mn2 121.74(10) . 2_565
Mn4 O4 Mn2 98.88(8) 2_564 2_565
As4 O5 Mn2 150.34(12) . 1_556
As4 O5 Mn4 102.78(9) . .
Mn2 O5 Mn4 105.71(8) 1_556 .
As4 O6 Mn3 110.21(10) . 6_557
As4 O6 Mn4 118.38(10) . 6_557
Mn3 O6 Mn4 98.47(7) 6_557 6_557
As1 O7 Mn2 125.47(10) . 6_556
As1 O7 Mn4 108.55(9) . 5_566
Mn2 O7 Mn4 124.84(8) 6_556 5_566
As3 O8 Mn3 110.68(9) . .
As3 O8 Mn2 122.76(10) . .
Mn3 O8 Mn2 121.00(9) . .
As1 O9 Mn3 115.94(10) . 6_556
As1 O9 Mn2 123.18(10) . .
Mn3 O9 Mn2 110.84(8) 6_556 .
As2 O10 Mn1 126.81(15) . .
As2 O10 Mn6 118.44(9) . 4_456
Mn1 O10 Mn6 96.94(8) . 4_456
As2 O10 Mn6 118.44(9) . 6_557
Mn1 O10 Mn6 96.94(8) . 6_557
Mn6 O10 Mn6 91.81(9) 4_456 6_557
As4 O11 Mn2 125.14(10) . 6_556
As4 O11 Mn5 95.66(9) . .
Mn2 O11 Mn5 128.23(9) 6_556 .
As4 O12 Mn6 113.37(11) . 6_557
As4 O12 Mn5 93.89(10) . .
Mn6 O12 Mn5 144.14(11) 6_557 .
As3 O13 Mn5 138.13(13) . .
As2 O14 Mn6 137.23(13) . .
As2 O14 Mn5 105.63(13) . .
Mn6 O14 Mn5 110.54(10) . .
O15 O15 As2 77.08(13) 7_565 .
O15 O15 Mn1 79.27(11) 7_565 6_557
As2 O15 Mn1 153.1(2) . 6_557
O15 O15 Mn5 158.86(9) 7_565 .
As2 O15 Mn5 95.82(17) . .
Mn1 O15 Mn5 101.78(15) 6_557 .
Mn6 Cl Mn6 88.72(4) . 7_565
Mn6 Cl Mn1 82.86(3) . 6_657
Mn6 Cl Mn1 82.86(3) 7_565 6_657

loop_
_geom_bond_atom_site_label_1
_geom_bond_atom_site_label_2
_geom_bond_distance
_geom_bond_site_symmetry_2
As1 O1 1.6809(18) .
As1 O4 1.6820(18) .
As1 O9 1.6863(17) .
As1 O7 1.6933(18) .
As2 O14 1.659(2) .
As2 O14 1.659(2) 7_565
As2 O15 1.692(4) 7_565
As2 O15 1.692(4) .
As2 O10 1.694(3) .
As3 O13 1.675(2) .
As3 O3 1.6884(19) .
As3 O8 1.6901(19) .
As3 O2 1.6975(19) .
As4 O12 1.672(2) .
As4 O5 1.6779(19) .
As4 O6 1.6845(18) .
As4 O11 1.6992(19) .
As4 Mn5 2.9548(5) .
As4 Mn4 3.0028(5) .
Mn1 O15 2.032(4) 4_556
Mn1 O15 2.032(4) 6_657
Mn1 O2 2.0991(18) 1_556
Mn1 O2 2.0991(18) 7_566
Mn1 O10 2.159(3) .
Mn1 Cl 2.7153(12) 6_557
Mn2 O5 2.1006(19) 1_554
Mn2 O7 2.1471(18) 6_656
Mn2 O8 2.1538(19) .
Mn2 O11 2.2088(19) 6_656
Mn2 O9 2.2396(19) .
Mn2 O4 2.3293(19) 2_564
Mn3 O8 2.0918(19) .
Mn3 O9 2.1162(19) 6_656
Mn3 O6 2.1285(19) 6_657
Mn3 O1 2.1486(19) .
Mn3 O3 2.2395(19) 6_656
Mn4 O1 2.0846(19) .
Mn4 O4 2.123(2) 2_565
Mn4 O5 2.147(2) .
Mn4 O7 2.2215(18) 5_566
Mn4 O6 2.2485(19) 6_657
Mn4 O11 2.621(2) .
Mn5 O13 2.108(2) .
Mn5 O2 2.189(2) 6_556
Mn5 O14 2.255(3) .
Mn5 O11 2.256(2) .
Mn5 O12 2.325(2) .
Mn5 O15 2.477(4) .
Mn6 O14 2.051(2) .
Mn6 O12 2.107(2) 6_657
Mn6 O3 2.132(2) 6_656
Mn6 O10 2.519(2) 6_657
Mn6 Cl 2.5873(8) .
Mn6 O13 2.613(2) .
